data_7114352
loop_
_publ_author_name
'Ponomarova, Vira V.'
'Komarchuk, Vasiliy V.'
'Boldog, Ishtvan'
'Chernega, Alexander N.'
'Sieler, Joachim'
'Domasevitch, Konstantin V.'

_publ_section_title
;
 Mixed-anion complexes with a bipyrazolyl ligand. A new entry to a realm
 of three-dimensional five-connected coordination topologiesElectronic
 supplementary information (ESI) available: crystal structure
 determination and refinement details for 1\^a&#x20AC;&#x201C;4. See
 http://www.rsc.org/suppdata/cc/b1/b110599j/
;
_journal_issue 5
_journal_name_full 'Chemical Communications'
_journal_page_first 436
_journal_paper_doi 10.1039/b110599j
_journal_year 2002
_chemical_formula_sum 'C40 H62 Cl2 Co2 N15 O16 S'
_chemical_formula_weight 1229.87
_chemical_name_systematic
;
Tetrakis(3,3',5,5'-tetramethyl-4,4'-bipyrazolyl)
Sulfato Diperchlorato Dicobalt(II), trihydrate
;
_space_group_IT_number 128
_symmetry_cell_setting tetragonal
_symmetry_space_group_name_Hall '-P 4 2n'
_symmetry_space_group_name_H-M 'P 4/m n c'
_atom_sites_solution_hydrogens geom
_atom_sites_solution_primary direct
_atom_sites_solution_secondary difmap
_audit_creation_method SHELXL
_cell_angle_alpha 90.00
_cell_angle_beta 90.00
_cell_angle_gamma 90.00
_cell_formula_units_Z 2
_cell_length_a 13.7588(9)
_cell_length_b 13.7588(9)
_cell_length_c 16.7261(14)
_cell_measurement_temperature 223(2)
_cell_volume 3166.3(4)
_computing_structure_refinement 'SHELXL-93 (Sheldrick, 1993)'
_computing_structure_solution 'SHELXS-86 (Sheldrick, 1990)'
_diffrn_ambient_temperature 223(2)
_diffrn_measurement_device 'SMART CCD Siemens'
_diffrn_radiation_monochromator graphite
_diffrn_radiation_source 'fine-focus sealed tube'
_diffrn_radiation_type MoK\a
_diffrn_radiation_wavelength 0.71073
_diffrn_reflns_av_R_equivalents 0.0244
_diffrn_reflns_av_sigmaI/netI 0.0123
_diffrn_reflns_limit_h_max 17
_diffrn_reflns_limit_h_min -18
_diffrn_reflns_limit_k_max 18
_diffrn_reflns_limit_k_min -16
_diffrn_reflns_limit_l_max 20
_diffrn_reflns_limit_l_min -22
_diffrn_reflns_number 19462
_diffrn_reflns_theta_max 28.88
_diffrn_reflns_theta_min 1.92
_exptl_absorpt_coefficient_mu 0.709
_exptl_crystal_colour pink
_exptl_crystal_density_diffrn 1.290
_exptl_crystal_description prism
_exptl_crystal_F_000 1278
_exptl_crystal_size_max 0.45
_exptl_crystal_size_mid 0.37
_exptl_crystal_size_min 0.25
_refine_diff_density_max 0.667
_refine_diff_density_min -0.283
_refine_diff_density_rms 0.050
_refine_ls_extinction_method none
_refine_ls_goodness_of_fit_all 1.054
_refine_ls_goodness_of_fit_obs 1.107
_refine_ls_matrix_type full
_refine_ls_number_parameters 145
_refine_ls_number_reflns 1680
_refine_ls_number_restraints 0
_refine_ls_restrained_S_all 1.745
_refine_ls_restrained_S_obs 1.107
_refine_ls_R_factor_all 0.0778
_refine_ls_R_factor_obs 0.0440
_refine_ls_shift/esd_max -0.001
_refine_ls_shift/esd_mean 0.000
_refine_ls_structure_factor_coef Fsqd
_refine_ls_weighting_details 'w=1/[\s^2^(Fo^2^)+(0.0690P)^2^+2.0818P] where P=(Fo^2^+2Fc^2^)/3'
_refine_ls_weighting_scheme calc
_refine_ls_wR_factor_all 0.2066
_refine_ls_wR_factor_obs 0.1196
_reflns_number_observed 1443
_reflns_number_total 2070
_reflns_observed_criterion >2sigma(I)
_cod_data_source_file b110599j.txt
_cod_data_source_block c1024
_cod_depositor_comments
;
The following automatic conversions were performed:

'_symmetry_cell_setting' value 'Tetragonal' changed to 'tetragonal'
according to
/usr/data/users/saulius/automatic-downloads/retrospective/RSC/lib/dictionaries/cif_core.dic
dictionary named 'cif_core.dic' version 2.4.2 from 2011-04-26.

Automatic conversion script
Id: cif_fix_values 2281 2013-09-26 08:29:07Z andrius 

The following automatic conversions were performed:

'_refine_ls_weighting_scheme' value 'calc
w=1/[\s^2^(Fo^2^)+(0.0690P)^2^+2.0818P] where P=(Fo^2^+2Fc^2^)/3' was
changed to 'calc'. New tag '_refine_ls_weighting_details' was
created. The value of the new tag was set to
'w=1/[\s^2^(Fo^2^)+(0.0690P)^2^+2.0818P] where P=(Fo^2^+2Fc^2^)/3'.

Automatic conversion script
Id: cif_fix_values 3143 2015-03-26 13:38:13Z robertas 
;
_cod_original_sg_symbol_H-M P4/mnc
_cod_database_code 7114352

loop_
_symmetry_equiv_pos_as_xyz
'x, y, z'
'-x, -y, z'
'-y, x, z'
'y, -x, z'
'-x+1/2, y+1/2, -z+1/2'
'x+1/2, -y+1/2, -z+1/2'
'y+1/2, x+1/2, -z+1/2'
'-y+1/2, -x+1/2, -z+1/2'
'-x, -y, -z'
'x, y, -z'
'y, -x, -z'
'-y, x, -z'
'x-1/2, -y-1/2, z-1/2'
'-x-1/2, y-1/2, z-1/2'
'-y-1/2, -x-1/2, z-1/2'
'y-1/2, x-1/2, z-1/2'

loop_
_atom_site_aniso_label
_atom_site_aniso_U_11
_atom_site_aniso_U_22
_atom_site_aniso_U_33
_atom_site_aniso_U_23
_atom_site_aniso_U_13
_atom_site_aniso_U_12
Co1 0.0247(2) 0.0247(2) 0.0232(3) 0.000 0.000 0.000
S1 0.025(2) 0.021(2) 0.0198(9) 0.000 0.000 -0.0005(8)
O1 0.0640(15) 0.0640(15) 0.0290(15) 0.000 0.000 0.000
O2 0.0590(13) 0.0590(13) 0.0229(14) 0.000 0.000 0.000
O3 0.112(5) 0.026(2) 0.025(2) 0.000 0.000 0.008(3)
N1 0.0304(8) 0.0264(8) 0.0345(8) -0.0002(6) -0.0090(6) 0.0003(6)
N2 0.0336(9) 0.0280(8) 0.0422(9) -0.0031(7) -0.0132(7) 0.0016(7)
C1 0.0321(10) 0.0302(10) 0.0370(10) 0.0025(8) -0.0094(8) 0.0025(7)
C2 0.0283(9) 0.0281(9) 0.0395(10) 0.0039(8) -0.0053(8) 0.0011(7)
C3 0.0334(10) 0.0289(10) 0.0513(12) -0.0019(9) -0.0105(9) 0.0018(8)
C4 0.083(2) 0.0348(13) 0.097(2) -0.0174(14) -0.043(2) 0.0101(13)
C5 0.065(2) 0.0409(13) 0.068(2) -0.0086(11) -0.0409(14) 0.0085(12)
Cl1 0.041(2) 0.086(3) 0.0275(13) 0.000 0.000 0.001(2)
O4 0.090(11) 0.132(15) 0.060(8) 0.000 0.000 -0.044(11)
O5 0.064(6) 0.168(13) 0.074(7) 0.024(7) -0.023(5) -0.015(7)
O6 0.163(21) 0.075(11) 0.125(16) 0.000 0.000 -0.031(13)
Cl1A 0.100(4) 0.134(5) 0.040(2) 0.000 0.000 0.011(4)
O4A 0.077(11) 0.132(16) 0.093(11) 0.000 0.000 0.001(11)
O5A 0.128(10) 0.118(9) 0.039(4) -0.025(5) -0.035(5) 0.013(8)
O6A 0.105(19) 0.131(24) 0.437(88) 0.000 0.000 -0.031(17)
O7 0.030(4) 0.034(4) 0.041(4) 0.000 0.000 0.005(3)

loop_
_atom_site_label
_atom_site_type_symbol
_atom_site_fract_x
_atom_site_fract_y
_atom_site_fract_z
_atom_site_U_iso_or_equiv
_atom_site_thermal_displace_type
_atom_site_occupancy
_atom_site_calc_flag
_atom_site_refinement_flags
Co1 Co 0.0000 0.0000 0.19607(3) 0.0242(2) Uani 1 d S
S1 S 0.0368(2) 0.0335(2) 0.0000 0.0221(5) Uani 0.25 d SP
O1 O 0.0000 0.0000 0.3244(2) 0.0523(9) Uani 1 d S
O2 O 0.0000 0.0000 0.0710(2) 0.0470(8) Uani 1 d S
O3 O 0.0213(6) 0.1385(4) 0.0000 0.0546(15) Uani 0.50 d SP
N1 N 0.08956(13) -0.12800(12) 0.19421(10) 0.0304(4) Uani 1 d .
N2 N 0.05750(13) -0.20421(12) 0.15005(11) 0.0346(4) Uani 1 d .
H2A H 0.01122(13) -0.19954(12) 0.11222(11) 0.042 Uiso 1 d R
C1 C 0.15816(15) -0.16460(15) 0.24189(13) 0.0331(4) Uani 1 d .
C2 C 0.16806(14) -0.26531(14) 0.22923(13) 0.0320(4) Uani 1 d .
C3 C 0.1027(2) -0.2873(2) 0.16917(15) 0.0379(5) Uani 1 d .
C4 C 0.0801(3) -0.3813(2) 0.1292(3) 0.0717(10) Uani 1 d .
H4A H 0.0304(3) -0.3717(2) 0.0896(3) 0.086 Uiso 1 d R
H4B H 0.1377(3) -0.4060(2) 0.1039(3) 0.086 Uiso 1 d R
H4C H 0.0578(3) -0.4270(2) 0.1684(3) 0.086 Uiso 1 d R
C5 C 0.2166(2) -0.1039(2) 0.2979(2) 0.0580(8) Uani 1 d .
H5A H 0.1943(2) -0.0378(2) 0.2954(2) 0.070 Uiso 1 d R
H5B H 0.2098(2) -0.1277(2) 0.3515(2) 0.070 Uiso 1 d R
H5C H 0.2836(2) -0.1067(2) 0.2823(2) 0.070 Uiso 1 d R
Cl1 Cl 0.3368(3) -0.2029(3) 0.5000 0.0514(9) Uani 0.25 d SP
O4 O 0.2377(14) -0.2315(17) 0.5000 0.094(6) Uani 0.25 d SP
O5 O 0.3746(8) -0.2299(14) 0.5741(7) 0.102(4) Uani 0.25 d P
O6 O 0.3456(22) -0.1089(15) 0.5000 0.121(8) Uani 0.25 d SP
Cl1A Cl 0.1840(6) 0.0267(6) 0.5000 0.091(2) Uani 0.25 d SP
O4A O 0.2724(15) -0.0149(18) 0.5000 0.101(5) Uani 0.25 d SP
O5A O 0.1569(11) 0.0698(10) 0.4302(5) 0.095(4) Uani 0.25 d P
O6A O 0.1178(25) -0.0505(31) 0.5000 0.224(27) Uani 0.25 d SP
O7 O 0.1958(7) -0.0685(6) 0.0000 0.035(2) Uani 0.25 d SP

loop_
_atom_type_symbol
_atom_type_description
_atom_type_scat_dispersion_real
_atom_type_scat_dispersion_imag
_atom_type_scat_source
C C 0.0033 0.0016 'International Tables Vol C Tables 4.2.6.8 and 6.1.1.4'
H H 0.0000 0.0000 'International Tables Vol C Tables 4.2.6.8 and 6.1.1.4'
N N 0.0061 0.0033 'International Tables Vol C Tables 4.2.6.8 and 6.1.1.4'
O O 0.0106 0.0060 'International Tables Vol C Tables 4.2.6.8 and 6.1.1.4'
Cl Cl 0.1484 0.1585 'International Tables Vol C Tables 4.2.6.8 and 6.1.1.4'
S S 0.1246 0.1234 'International Tables Vol C Tables 4.2.6.8 and 6.1.1.4'
Co Co 0.3494 0.9721 'International Tables Vol C Tables 4.2.6.8 and 6.1.1.4'

loop_
_geom_angle_atom_site_label_1
_geom_angle_atom_site_label_2
_geom_angle_atom_site_label_3
_geom_angle
_geom_angle_site_symmetry_1
_geom_angle_site_symmetry_3
O2 Co1 O1 180.0 . .
O2 Co1 N1 89.17(5) . 4
O1 Co1 N1 90.83(5) . 4
O2 Co1 N1 89.17(5) . 3
O1 Co1 N1 90.83(5) . 3
N1 Co1 N1 178.35(9) 4 3
O2 Co1 N1 89.17(5) . .
O1 Co1 N1 90.83(5) . .
N1 Co1 N1 89.988(1) 4 .
N1 Co1 N1 89.988(1) 3 .
O2 Co1 N1 89.17(5) . 2
O1 Co1 N1 90.83(5) . 2
N1 Co1 N1 89.988(1) 4 2
N1 Co1 N1 89.988(1) 3 2
N1 Co1 N1 178.35(9) . 2
S1 S1 S1 90.0 3 11
S1 S1 S1 45.0 3 9
S1 S1 S1 45.0 11 9
S1 S1 O2 69.32(7) 3 .
S1 S1 O2 69.32(7) 11 .
S1 S1 O2 60.04(11) 9 .
S1 S1 O2 69.32(8) 3 9
S1 S1 O2 69.32(8) 11 9
S1 S1 O2 60.04(11) 9 9
O2 S1 O2 120.1(2) . 9
S1 S1 O3 78.9(5) 3 .
S1 S1 O3 168.9(5) 11 .
S1 S1 O3 123.9(5) 9 .
O2 S1 O3 106.2(2) . .
O2 S1 O3 106.2(2) 9 .
S1 S1 O3 154.4(4) 3 11
S1 S1 O3 64.4(4) 11 11
S1 S1 O3 109.4(4) 9 11
O2 S1 O3 99.6(2) . 11
O2 S1 O3 99.6(2) 9 11
O3 S1 O3 126.7(2) . 11
S1 O2 S1 41.36(15) 9 11
S1 O2 S1 41.36(15) 9 3
S1 O2 S1 59.9(2) 11 3
S1 O2 S1 59.9(2) 9 .
S1 O2 S1 41.36(15) 11 .
S1 O2 S1 41.36(15) 3 .
S1 O2 Co1 150.04(11) 9 .
S1 O2 Co1 150.04(11) 11 .
S1 O2 Co1 150.04(11) 3 .
S1 O2 Co1 150.04(11) . .
O7 O3 S1 132.2(8) 3 .
O7 O3 S1 168.9(8) 3 3
S1 O3 S1 36.7(2) . 3
C1 N1 N2 105.3(2) . .
C1 N1 Co1 134.91(14) . .
N2 N1 Co1 117.06(12) . .
C3 N2 N1 112.3(2) . .
N1 C1 C2 110.5(2) . .
N1 C1 C5 123.1(2) . .
C2 C1 C5 126.4(2) . .
C3 C2 C1 105.2(2) . .
C3 C2 C2 127.8(2) . 7_545
C1 C2 C2 127.0(2) . 7_545
N2 C3 C2 106.7(2) . .
N2 C3 C4 122.5(2) . .
C2 C3 C4 130.8(2) . .
O6 Cl1 O5 103.3(10) . 10_556
O6 Cl1 O5 103.3(10) . .
O5 Cl1 O5 125.5(13) 10_556 .
O6 Cl1 O4 111.5(17) . .
O5 Cl1 O4 106.5(7) 10_556 .
O5 Cl1 O4 106.5(7) . .
O6 Cl1 O7 131.6(14) . 7_545
O5 Cl1 O7 63.3(7) 10_556 7_545
O5 Cl1 O7 63.3(7) . 7_545
O4 Cl1 O7 117.0(11) . 7_545
Cl1 O5 O7 72.5(7) . 7_545
Cl1 O6 O4A 136.7(22) . .
O4A Cl1A O5A 115.7(7) . 10_556
O4A Cl1A O5A 115.7(7) . .
O5A Cl1A O5A 118.1(11) 10_556 .
O4A Cl1A O6A 105.4(20) . .
O5A Cl1A O6A 98.7(11) 10_556 .
O5A Cl1A O6A 98.7(11) . .
Cl1A O4A O6 153.1(19) . .
O3 O7 O5 136.1(5) 11 16_655
O3 O7 O5 136.1(5) 11 7_545
O5 O7 O5 87.8(9) 16_655 7_545
O3 O7 Cl1 176.3(8) 11 7_545
O5 O7 Cl1 44.2(4) 16_655 7_545
O5 O7 Cl1 44.2(4) 7_545 7_545

loop_
_geom_bond_atom_site_label_1
_geom_bond_atom_site_label_2
_geom_bond_distance
_geom_bond_site_symmetry_2
Co1 O2 2.092(3) .
Co1 O1 2.146(4) .
Co1 N1 2.150(2) 4
Co1 N1 2.150(2) 3
Co1 N1 2.150(2) .
Co1 N1 2.150(2) 2
S1 S1 0.968(4) 3
S1 S1 0.968(4) 11
S1 S1 1.369(5) 9
S1 O2 1.371(3) .
S1 O2 1.371(3) 9
S1 O3 1.461(6) .
S1 O3 1.589(7) 11
O2 S1 1.371(3) 9
O2 S1 1.371(3) 11
O2 S1 1.371(3) 3
O3 O7 1.021(10) 3
O3 S1 1.589(7) 3
N1 C1 1.334(3) .
N1 N2 1.356(2) .
N2 C3 1.341(3) .
C1 C2 1.408(3) .
C1 C5 1.490(3) .
C2 C3 1.382(3) .
C2 C2 1.471(4) 7_545
C3 C4 1.488(4) .
Cl1 O6 1.30(2) .
Cl1 O5 1.394(11) 10_556
Cl1 O5 1.394(11) .
Cl1 O4 1.42(2) .
Cl1 O7 1.908(10) 7_545
O5 O7 1.79(2) 7_545
O6 O4A 1.64(4) .
Cl1A O4A 1.34(2) .
Cl1A O5A 1.362(12) 10_556
Cl1A O5A 1.362(12) .
Cl1A O6A 1.40(4) .
O7 O3 1.021(10) 11
O7 O5 1.79(2) 16_655
O7 O5 1.79(2) 7_545
O7 Cl1 1.908(10) 7_545
